data_4329469
loop_
_publ_author_name
'Oliver Kluge'
'Harald Krautscheid'

_publ_section_title
;
 Trialkylphosphine-Stabilized Copper(I) Gallium(III) Phenylchalcogenolate
 Complexes: Crystal Structures and Generation of Ternary Semiconductors by
 Thermolysis
;
_journal_name_full 'Inorganic Chemistry'
_journal_page_first 6655
_journal_page_last 6666
_journal_paper_doi 10.1021/ic300278v
_journal_volume 51
_journal_year 2012
_chemical_formula_moiety 'C58 H84 Cu4 Ga P3 Se6'
_chemical_formula_sum 'C58 H84 Cu4 Ga P3 Se6'
_chemical_formula_weight 1671.80
_chemical_name_systematic
;
tris(\m~3~-phenylselenido)-tris(\m~2~-phenylselenido)
-tris(diethylisopropylphosphine)-methyl-tetra-copper-gallium
;
_space_group_IT_number 146
_symmetry_cell_setting trigonal
_symmetry_Int_Tables_number 146
_symmetry_space_group_name_Hall 'R 3'
_symmetry_space_group_name_H-M 'R 3 :H'
_atom_sites_solution_hydrogens geom
_atom_sites_solution_primary direct
_atom_sites_solution_secondary difmap
_audit_creation_method SHELXL-97
_cell_angle_alpha 90.00
_cell_angle_beta 90.00
_cell_angle_gamma 120.00
_cell_formula_units_Z 3
_cell_length_a 13.9261(6)
_cell_length_b 13.9261(6)
_cell_length_c 29.5186(16)
_cell_measurement_reflns_used 17221
_cell_measurement_temperature 180(2)
_cell_measurement_theta_max 28.35
_cell_measurement_theta_min 1.82
_cell_volume 4957.8(4)
_computing_cell_refinement 'STOE X-AREA'
_computing_data_collection 'STOE X-AREA'
_computing_data_reduction 'STOE X-RED'
_computing_structure_refinement 'SHELXL-97 (Sheldrick, 1997)'
_computing_structure_solution SIR-92
_diffrn_ambient_temperature 180(2)
_diffrn_detector 'image plate (34 cm diameter / schwenk)'
_diffrn_detector_area_resol_mean 6.67
_diffrn_detector_type STOE
_diffrn_measured_fraction_theta_full 0.998
_diffrn_measured_fraction_theta_max 0.998
_diffrn_measurement_details ' 162 frames, detector distance = 110 mm'
_diffrn_measurement_device '2-circle goniometer'
_diffrn_measurement_device_type 'STOE IPDS 2T'
_diffrn_measurement_method 'rotation method'
_diffrn_radiation_collimation '0.5 mm diameter, multiple pinhole'
_diffrn_radiation_monochromator 'plane graphite'
_diffrn_radiation_polarisn_norm 0
_diffrn_radiation_type 'Mo K\a'
_diffrn_radiation_wavelength 0.71073
_diffrn_reflns_av_R_equivalents 0.0484
_diffrn_reflns_av_sigmaI/netI 0.0335
_diffrn_reflns_limit_h_max 17
_diffrn_reflns_limit_h_min -17
_diffrn_reflns_limit_k_max 17
_diffrn_reflns_limit_k_min -17
_diffrn_reflns_limit_l_max 37
_diffrn_reflns_limit_l_min -37
_diffrn_reflns_number 8325
_diffrn_reflns_theta_full 27.00
_diffrn_reflns_theta_max 27.00
_diffrn_reflns_theta_min 1.82
_diffrn_source 'sealed X-ray tube, 12 x 0.4 mm long-fine focus'
_diffrn_source_current 40
_diffrn_source_power 2.00
_diffrn_source_voltage 50
_exptl_absorpt_coefficient_mu 5.079
_exptl_absorpt_correction_T_max 0.3989
_exptl_absorpt_correction_T_min 0.2538
_exptl_absorpt_correction_type integration
_exptl_absorpt_process_details 'STOE X-RED'
_exptl_crystal_colour 'light yellow'
_exptl_crystal_density_diffrn 1.680
_exptl_crystal_description block
_exptl_crystal_F_000 2484
_exptl_crystal_size_max 0.49
_exptl_crystal_size_mid 0.32
_exptl_crystal_size_min 0.24
_refine_diff_density_max 0.930
_refine_diff_density_min -0.942
_refine_diff_density_rms 0.125
_refine_ls_abs_structure_details 'Flack H D (1983), Acta Cryst. A39, 876-881'
_refine_ls_abs_structure_Flack -0.024(13)
_refine_ls_extinction_method none
_refine_ls_goodness_of_fit_ref 1.063
_refine_ls_hydrogen_treatment constr
_refine_ls_matrix_type full
_refine_ls_number_parameters 222
_refine_ls_number_reflns 4773
_refine_ls_number_restraints 1
_refine_ls_restrained_S_all 1.063
_refine_ls_R_factor_all 0.0401
_refine_ls_R_factor_gt 0.0390
_refine_ls_shift/su_max 0.002
_refine_ls_shift/su_mean 0.000
_refine_ls_structure_factor_coef Fsqd
_refine_ls_weighting_details 'calc w=1/[\s^2^(Fo^2^)+(0.0842P)^2^+0.8168P] where P=(Fo^2^+2Fc^2^)/3'
_refine_ls_weighting_scheme calc
_refine_ls_wR_factor_gt 0.1060
_refine_ls_wR_factor_ref 0.1069
_reflns_number_gt 4618
_reflns_number_total 4773
_reflns_threshold_expression >2sigma(I)
_cod_data_source_file ic300278v_si_002_17.cif
_cod_data_source_block 17
_cod_original_sg_symbol_H-M 'R 3'
_cod_database_code 4329469

loop_
_symmetry_equiv_pos_as_xyz
'x, y, z'
'-y, x-y, z'
'-x+y, -x, z'
'x+2/3, y+1/3, z+1/3'
'-y+2/3, x-y+1/3, z+1/3'
'-x+y+2/3, -x+1/3, z+1/3'
'x+1/3, y+2/3, z+2/3'
'-y+1/3, x-y+2/3, z+2/3'
'-x+y+1/3, -x+2/3, z+2/3'

loop_
_atom_site_label
_atom_site_type_symbol
_atom_site_fract_x
_atom_site_fract_y
_atom_site_fract_z
_atom_site_U_iso_or_equiv
_atom_site_adp_type
_atom_site_occupancy
_atom_site_symmetry_multiplicity
_atom_site_calc_flag
_atom_site_refinement_flags
Cu1 Cu 0.33052(5) 0.48534(5) 0.56378(2) 0.03132(15) Uani 1 1 d .
Cu2 Cu 0.3333 0.6667 0.54650(3) 0.0283(2) Uani 1 3 d S
Ga1 Ga 0.3333 0.6667 0.68140(3) 0.02812(18) Uani 1 3 d S
Se1 Se 0.29536(4) 0.49281(4) 0.646777(15) 0.02917(12) Uani 1 1 d .
Se2 Se 0.15739(4) 0.49094(4) 0.544160(15) 0.02931(12) Uani 1 1 d .
P1 P 0.33417(11) 0.33001(10) 0.54784(5) 0.0327(3) Uani 1 1 d .
C1 C 0.3333 0.6667 0.7486(3) 0.044(2) Uani 1 3 d S
H1A H 0.3040 0.7118 0.7594 0.066 Uiso 0.33 1 calc PR
H1B H 0.4078 0.6960 0.7594 0.066 Uiso 0.33 1 calc PR
H1C H 0.2882 0.5922 0.7594 0.066 Uiso 0.33 1 calc PR
C2 C 0.3987(4) 0.4582(4) 0.67623(17) 0.0348(10) Uani 1 1 d .
C3 C 0.3556(5) 0.3587(5) 0.70034(18) 0.0407(11) Uani 1 1 d .
H3 H 0.2795 0.3149 0.7046 0.049 Uiso 1 1 calc R
C4 C 0.4262(6) 0.3256(6) 0.7178(2) 0.0530(15) Uani 1 1 d .
H4 H 0.3975 0.2584 0.7331 0.064 Uiso 1 1 calc R
C5 C 0.5391(7) 0.3918(7) 0.7126(3) 0.0609(18) Uani 1 1 d .
H5 H 0.5868 0.3703 0.7250 0.073 Uiso 1 1 calc R
C6 C 0.5813(5) 0.4906(6) 0.6889(3) 0.0568(17) Uani 1 1 d .
H6 H 0.6576 0.5346 0.6853 0.068 Uiso 1 1 calc R
C7 C 0.5122(5) 0.5251(5) 0.6705(2) 0.0438(12) Uani 1 1 d .
H7 H 0.5412 0.5915 0.6546 0.053 Uiso 1 1 calc R
C8 C 0.1400(4) 0.4720(4) 0.47916(18) 0.0327(10) Uani 1 1 d .
C9 C 0.2286(5) 0.4994(5) 0.4507(2) 0.0407(11) Uani 1 1 d .
H9 H 0.2989 0.5241 0.4627 0.049 Uiso 1 1 calc R
C10 C 0.2125(6) 0.4901(5) 0.4040(2) 0.0489(14) Uani 1 1 d .
H10 H 0.2725 0.5100 0.3848 0.059 Uiso 1 1 calc R
C11 C 0.1074(6) 0.4512(6) 0.3859(2) 0.0528(15) Uani 1 1 d .
H11 H 0.0972 0.4460 0.3547 0.063 Uiso 1 1 calc R
C12 C 0.0181(6) 0.4204(6) 0.4144(2) 0.0530(15) Uani 1 1 d .
H12 H -0.0525 0.3938 0.4024 0.064 Uiso 1 1 calc R
C13 C 0.0336(5) 0.4290(5) 0.4608(2) 0.0424(12) Uani 1 1 d .
H13 H -0.0270 0.4061 0.4800 0.051 Uiso 1 1 calc R
C14 C 0.4340(5) 0.3098(5) 0.5817(2) 0.0433(12) Uani 1 1 d .
H14A H 0.4190 0.3125 0.6137 0.052 Uiso 1 1 calc R
H14B H 0.4239 0.2370 0.5754 0.052 Uiso 1 1 calc R
C15 C 0.5534(5) 0.3973(6) 0.5717(3) 0.0581(17) Uani 1 1 d .
H15A H 0.5721 0.3873 0.5414 0.087 Uiso 1 1 calc R
H15B H 0.6018 0.3902 0.5928 0.087 Uiso 1 1 calc R
H15C H 0.5615 0.4697 0.5744 0.087 Uiso 1 1 calc R
C16 C 0.3714(6) 0.3159(5) 0.4893(2) 0.0480(13) Uani 1 1 d .
H16A H 0.3186 0.3198 0.4690 0.058 Uiso 1 1 calc R
H16B H 0.4438 0.3791 0.4827 0.058 Uiso 1 1 calc R
C17 C 0.3750(6) 0.2106(6) 0.4783(2) 0.0565(16) Uani 1 1 d .
H17A H 0.4330 0.2095 0.4955 0.085 Uiso 1 1 calc R
H17B H 0.3892 0.2091 0.4465 0.085 Uiso 1 1 calc R
H17C H 0.3051 0.1468 0.4859 0.085 Uiso 1 1 calc R
C18 C 0.2022(5) 0.1991(4) 0.5566(2) 0.0449(13) Uani 1 1 d .
H18 H 0.2159 0.1374 0.5518 0.054 Uiso 1 1 calc R
C19 C 0.1146(5) 0.1886(6) 0.5220(3) 0.065(2) Uani 1 1 d .
H19A H 0.0440 0.1258 0.5296 0.097 Uiso 1 1 calc R
H19B H 0.1361 0.1787 0.4922 0.097 Uiso 1 1 calc R
H19C H 0.1092 0.2546 0.5226 0.097 Uiso 1 1 calc R
C20 C 0.1606(7) 0.1916(6) 0.6049(3) 0.074(3) Uani 1 1 d .
H20A H 0.1507 0.2538 0.6109 0.111 Uiso 1 1 calc R
H20B H 0.2137 0.1921 0.6257 0.111 Uiso 1 1 calc R
H20C H 0.0911 0.1241 0.6085 0.111 Uiso 1 1 calc R

loop_
_atom_site_aniso_label
_atom_site_aniso_U_11
_atom_site_aniso_U_22
_atom_site_aniso_U_33
_atom_site_aniso_U_23
_atom_site_aniso_U_13
_atom_site_aniso_U_12
Cu1 0.0349(3) 0.0270(3) 0.0350(3) -0.0017(2) -0.0006(2) 0.0177(2)
Cu2 0.0265(3) 0.0265(3) 0.0319(5) 0.000 0.000 0.01324(14)
Ga1 0.0288(3) 0.0288(3) 0.0268(4) 0.000 0.000 0.01439(13)
Se1 0.0308(2) 0.0271(2) 0.0306(2) 0.00030(16) -0.00018(17) 0.01518(18)
Se2 0.0269(2) 0.0271(2) 0.0335(2) -0.00234(16) -0.00221(16) 0.01325(18)
P1 0.0303(6) 0.0259(5) 0.0431(6) -0.0029(5) 0.0047(5) 0.0149(5)
C1 0.054(4) 0.054(4) 0.023(4) 0.000 0.000 0.0271(18)
C2 0.038(3) 0.033(2) 0.035(2) 0.0011(19) -0.0007(19) 0.019(2)
C3 0.047(3) 0.037(3) 0.042(2) 0.004(2) 0.001(2) 0.024(2)
C4 0.068(4) 0.049(3) 0.057(3) 0.009(3) 0.003(3) 0.041(3)
C5 0.058(4) 0.060(4) 0.082(5) 0.003(4) -0.013(3) 0.042(4)
C6 0.036(3) 0.046(3) 0.090(5) 0.000(3) -0.008(3) 0.021(3)
C7 0.043(3) 0.032(3) 0.062(3) 0.000(2) -0.007(2) 0.023(2)
C8 0.034(2) 0.024(2) 0.038(3) -0.0057(18) -0.0047(18) 0.0127(19)
C9 0.040(3) 0.036(3) 0.043(3) -0.004(2) -0.001(2) 0.017(2)
C10 0.055(3) 0.043(3) 0.043(3) -0.006(2) 0.004(2) 0.020(3)
C11 0.070(4) 0.049(3) 0.035(3) -0.007(2) -0.009(3) 0.026(3)
C12 0.050(3) 0.050(3) 0.054(3) -0.012(3) -0.020(3) 0.022(3)
C13 0.035(3) 0.040(3) 0.047(3) -0.006(2) -0.009(2) 0.015(2)
C14 0.041(3) 0.037(3) 0.056(3) -0.002(2) -0.001(2) 0.022(2)
C15 0.032(3) 0.053(4) 0.092(5) 0.003(4) -0.002(3) 0.024(3)
C16 0.054(3) 0.043(3) 0.046(3) -0.004(2) 0.008(3) 0.023(3)
C17 0.065(4) 0.059(4) 0.059(4) -0.010(3) 0.007(3) 0.041(4)
C18 0.032(3) 0.025(2) 0.066(4) -0.005(2) 0.012(2) 0.007(2)
C19 0.031(3) 0.041(3) 0.121(7) -0.014(4) -0.006(3) 0.016(3)
C20 0.063(4) 0.034(3) 0.090(6) -0.006(3) 0.038(4) -0.002(3)

loop_
_atom_type_symbol
_atom_type_description
_atom_type_scat_dispersion_real
_atom_type_scat_dispersion_imag
_atom_type_scat_source
C C 0.0033 0.0016 'International Tables Vol C Tables 4.2.6.8 and 6.1.1.4'
H H 0.0000 0.0000 'International Tables Vol C Tables 4.2.6.8 and 6.1.1.4'
P P 0.1023 0.0942 'International Tables Vol C Tables 4.2.6.8 and 6.1.1.4'
Cu Cu 0.3201 1.2651 'International Tables Vol C Tables 4.2.6.8 and 6.1.1.4'
Ga Ga 0.2307 1.6083 'International Tables Vol C Tables 4.2.6.8 and 6.1.1.4'
Se Se -0.0929 2.2259 'International Tables Vol C Tables 4.2.6.8 and 6.1.1.4'

loop_
_exptl_crystal_face_index_h
_exptl_crystal_face_index_k
_exptl_crystal_face_index_l
_exptl_crystal_face_perp_dist
0 1 -1 0.1109
-1 1 1 0.1421
1 -1 -1 0.0983
-1 0 -1 0.1234
1 0 1 0.3641
1 -4 7 0.1721

loop_
_geom_angle_atom_site_label_1
_geom_angle_atom_site_label_2
_geom_angle_atom_site_label_3
_geom_angle
_geom_angle_site_symmetry_1
_geom_angle_site_symmetry_3
P1 Cu1 Se1 110.13(4) . .
P1 Cu1 Se2 117.78(4) . .
Se1 Cu1 Se2 90.78(2) . .
P1 Cu1 Se2 114.99(4) . 2_665
Se1 Cu1 Se2 106.99(3) . 2_665
Se2 Cu1 Se2 112.90(3) . 2_665
Se2 Cu2 Se2 119.921(3) . 2_665
C1 Ga1 Se1 114.87(2) . .
Se1 Ga1 Se1 103.57(2) 2_665 .
C2 Se1 Ga1 103.92(15) . .
C2 Se1 Cu1 104.07(15) . .
Ga1 Se1 Cu1 120.12(3) . .
C8 Se2 Cu2 99.13(15) . .
C8 Se2 Cu1 106.28(15) . .
Cu2 Se2 Cu1 61.940(18) . .
C8 Se2 Cu1 107.09(14) . 3_565
Cu2 Se2 Cu1 61.188(18) . 3_565
Cu1 Se2 Cu1 117.04(3) . 3_565
C16 P1 C14 102.6(3) . .
C16 P1 C18 102.8(3) . .
C14 P1 C18 103.1(3) . .
C16 P1 Cu1 116.3(2) . .
C14 P1 Cu1 114.6(2) . .
C18 P1 Cu1 115.55(18) . .
C7 C2 C3 120.5(5) . .
C7 C2 Se1 121.1(4) . .
C3 C2 Se1 118.1(4) . .
C4 C3 C2 119.9(6) . .
C3 C4 C5 120.1(6) . .
C4 C5 C6 119.8(6) . .
C7 C6 C5 121.3(6) . .
C6 C7 C2 118.4(6) . .
C9 C8 C13 119.5(5) . .
C9 C8 Se2 122.2(4) . .
C13 C8 Se2 118.4(4) . .
C8 C9 C10 119.8(6) . .
C11 C10 C9 120.4(6) . .
C12 C11 C10 119.9(6) . .
C11 C12 C13 119.9(6) . .
C12 C13 C8 120.4(6) . .
C15 C14 P1 112.1(4) . .
C17 C16 P1 116.6(5) . .
C20 C18 C19 111.0(7) . .
C20 C18 P1 110.9(4) . .
C19 C18 P1 110.5(5) . .

loop_
_geom_bond_atom_site_label_1
_geom_bond_atom_site_label_2
_geom_bond_distance
_geom_bond_site_symmetry_2
Cu1 P1 2.2391(13) .
Cu1 Se1 2.5106(8) .
Cu1 Se2 2.5183(8) .
Cu1 Se2 2.5705(8) 2_665
Cu2 Se2 2.4496(5) .
Ga1 C1 1.982(8) .
Ga1 Se1 2.4302(6) .
Se1 C2 1.937(5) .
Se2 C8 1.935(5) .
P1 C16 1.844(6) .
P1 C14 1.845(6) .
P1 C18 1.849(6) .
C2 C7 1.387(8) .
C2 C3 1.398(7) .
C3 C4 1.377(9) .
C4 C5 1.377(11) .
C5 C6 1.386(11) .
C6 C7 1.384(8) .
C8 C9 1.380(8) .
C8 C13 1.400(7) .
C9 C10 1.393(8) .
C10 C11 1.387(10) .
C11 C12 1.380(11) .
C12 C13 1.383(9) .
C14 C15 1.521(9) .
C16 C17 1.527(9) .
C18 C20 1.521(10) .
C18 C19 1.542(10) .
